data_7059060
loop_
_publ_author_name
'Nimax, Patrick R.'
'Zoller, Florian'
'Blockhaus, Tobias'
'K\"ublb\"ock, Teresa'
'Fattakhova-Rohlfing, Dina'
'S\"unkel, Karlheinz'

_publ_section_title
;
 An aminotetracyanocyclopentadienide system: light-induced formation of a
 thermally stable cyclopentadienyl radical
;
_journal_issue 1
_journal_name_full 'New Journal of Chemistry'
_journal_page_first 72
_journal_page_last 78
_journal_paper_doi 10.1039/C9NJ04354C
_journal_volume 44
_journal_year 2020
_chemical_formula_sum 'C9 H6 N6'
_chemical_formula_weight 198.2
_space_group_IT_number 2
_space_group_name_Hall '-P 1'
_space_group_name_H-M_alt 'P -1'
_symmetry_cell_setting triclinic
_symmetry_Int_Tables_number 2
_symmetry_space_group_name_Hall '-P 1'
_symmetry_space_group_name_H-M 'P -1'
_atom_sites_solution_hydrogens difmap
_audit_creation_date 2019-04-10T12:52:58-00:00
_audit_creation_method 'WinGX routine CIF_UPDATE'
_audit_update_record
;
2019-11-14 deposited with the CCDC.	2019-11-18 downloaded from the CCDC.
;
_cell_angle_alpha 67.6660(10)
_cell_angle_beta 72.808(2)
_cell_angle_gamma 83.739(2)
_cell_formula_units_Z 2
_cell_length_a 6.7736(3)
_cell_length_b 8.6454(4)
_cell_length_c 10.2350(4)
_cell_measurement_reflns_used 3302
_cell_measurement_temperature 293(2)
_cell_measurement_theta_max 26.3678
_cell_measurement_theta_min 2.547
_cell_volume 529.63(4)
_computing_cell_refinement 'APEX2 v2012.4-3 (Bruker AXS)'
_computing_data_collection 'Bruker Instrument Service v3.0.21'
_computing_data_reduction 'SAINT V8.18C (Bruker AXS Inc., 2011)'
_computing_structure_refinement 'SHELXL-2018/3 (Sheldrick, 2018)'
_computing_structure_solution 'SHELXT 2014/5 (Sheldrick, 2014)'
_diffrn_ambient_temperature 293(2)
_diffrn_detector_area_resol_mean 7.4074
_diffrn_measured_fraction_theta_full 0.993
_diffrn_measured_fraction_theta_max 0.984
_diffrn_measurement_device_type 'D8 Venture'
_diffrn_measurement_method 'mix of omega and phi scans'
_diffrn_radiation_type MoK\a
_diffrn_radiation_wavelength 0.71073
_diffrn_reflns_av_R_equivalents 0.0305
_diffrn_reflns_av_unetI/netI 0.0355
_diffrn_reflns_Laue_measured_fraction_full 0.993
_diffrn_reflns_Laue_measured_fraction_max 0.984
_diffrn_reflns_limit_h_max 8
_diffrn_reflns_limit_h_min -7
_diffrn_reflns_limit_k_max 10
_diffrn_reflns_limit_k_min -10
_diffrn_reflns_limit_l_max 12
_diffrn_reflns_limit_l_min -12
_diffrn_reflns_number 6157
_diffrn_reflns_point_group_measured_fraction_full 0.993
_diffrn_reflns_point_group_measured_fraction_max 0.984
_diffrn_reflns_theta_full 25.242
_diffrn_reflns_theta_max 26.391
_diffrn_reflns_theta_min 2.706
_diffrn_source 'rotating anode generator'
_diffrn_source_type 'Bruker TXS'
_exptl_absorpt_coefficient_mu 0.085
_exptl_absorpt_correction_T_max 0.9705
_exptl_absorpt_correction_T_min 0.847
_exptl_absorpt_correction_type multi-scan
_exptl_absorpt_process_details
;
SADABS-2016/2 - Bruker AXS area detector scaling and absorption correction
;
_exptl_crystal_colour colourless
_exptl_crystal_density_diffrn 1.243
_exptl_crystal_density_method 'not measured'
_exptl_crystal_description platelet
_exptl_crystal_F_000 204
_exptl_crystal_size_max 0.09
_exptl_crystal_size_mid 0.06
_exptl_crystal_size_min 0.02
_refine_diff_density_max 0.443
_refine_diff_density_min -0.249
_refine_diff_density_rms 0.054
_refine_ls_extinction_method none
_refine_ls_goodness_of_fit_ref 1.019
_refine_ls_hydrogen_treatment refU
_refine_ls_matrix_type full
_refine_ls_number_parameters 149
_refine_ls_number_reflns 2136
_refine_ls_number_restraints 0
_refine_ls_restrained_S_all 1.019
_refine_ls_R_factor_all 0.0685
_refine_ls_R_factor_gt 0.0549
_refine_ls_shift/su_max 0
_refine_ls_shift/su_mean 0
_refine_ls_structure_factor_coef Fsqd
_refine_ls_weighting_details 'w=1/[\s^2^(Fo^2^)+(0.0602P)^2^+0.5666P] where P=(Fo^2^+2Fc^2^)/3'
_refine_ls_weighting_scheme calc
_refine_ls_wR_factor_gt 0.1354
_refine_ls_wR_factor_ref 0.1425
_reflns_Friedel_coverage 0
_reflns_number_gt 1751
_reflns_number_total 2136
_reflns_threshold_expression 'I > 2\s(I)'
_cod_data_source_file c9nj04354c2.cif
_cod_data_source_block platon_sq_CCDC1
_cod_depositor_comments
;Adding full bibliography for 7059059--7059060.cif.

 Adding full bibliography for 7059059--7059060.cif.
;
_cod_database_code 7059060
_shelx_shelxl_version_number 2018/3

loop_
_symmetry_equiv_pos_as_xyz
'x, y, z'
'-x, -y, -z'

loop_
_atom_site_label
_atom_site_type_symbol
_atom_site_fract_x
_atom_site_fract_y
_atom_site_fract_z
_atom_site_U_iso_or_equiv
_atom_site_adp_type
_atom_site_occupancy
_atom_site_site_symmetry_order
_atom_site_calc_flag
_atom_site_refinement_flags_adp
N0 N 0.5498(3) 0.3080(2) 0.10562(19) 0.0242(4) Uani 1 1 d .
N1 N 0.8234(3) 0.2008(2) 0.2541(2) 0.0222(4) Uani 1 1 d .
N5 N 0.7744(3) -0.0554(2) 0.6722(2) 0.0289(5) Uani 1 1 d .
N2 N 0.8382(3) 0.6703(2) 0.0145(2) 0.0323(5) Uani 1 1 d .
N3 N 0.7552(3) 0.8393(2) 0.3816(2) 0.0307(5) Uani 1 1 d .
N4 N 0.7043(3) 0.3846(3) 0.7908(2) 0.0359(5) Uani 1 1 d .
C1 C 0.8004(3) 0.3042(3) 0.3403(2) 0.0197(5) Uani 1 1 d .
C2 C 0.7953(3) 0.4789(3) 0.2838(2) 0.0191(4) Uani 1 1 d .
C4 C 0.7590(3) 0.3913(3) 0.5295(2) 0.0202(5) Uani 1 1 d .
C9 C 0.7754(3) 0.0798(3) 0.5907(2) 0.0218(5) Uani 1 1 d .
C5 C 0.7785(3) 0.2487(3) 0.4905(2) 0.0198(5) Uani 1 1 d .
C6 C 0.8186(3) 0.5847(3) 0.1345(2) 0.0224(5) Uani 1 1 d .
C7 C 0.7607(3) 0.7024(3) 0.3916(2) 0.0236(5) Uani 1 1 d .
C3 C 0.7699(3) 0.5329(3) 0.4021(2) 0.0197(5) Uani 1 1 d .
C8 C 0.7293(3) 0.3892(3) 0.6737(2) 0.0247(5) Uani 1 1 d .
H0A H 0.437025 0.243951 0.145788 0.131(11) Uiso 1 1 d U
H0B H 0.594323 0.326662 0.010077 0.131(11) Uiso 1 1 d U
H0C H 0.520926 0.404316 0.119127 0.131(11) Uiso 1 1 d U
H10 H 0.716(3) 0.220(3) 0.177(2) 0.015(5) Uiso 1 1 d .
H1 H 0.798(5) 0.082(4) 0.313(3) 0.052(9) Uiso 1 1 d .
H2 H 0.961(6) 0.220(4) 0.182(4) 0.062(10) Uiso 1 1 d .

loop_
_atom_site_aniso_label
_atom_site_aniso_U_11
_atom_site_aniso_U_22
_atom_site_aniso_U_33
_atom_site_aniso_U_23
_atom_site_aniso_U_13
_atom_site_aniso_U_12
N0 0.0207(9) 0.0341(11) 0.0162(9) -0.0052(8) -0.0068(7) -0.0033(8)
N1 0.0286(10) 0.0177(9) 0.0202(9) -0.0063(8) -0.0067(8) -0.0018(8)
N5 0.0332(11) 0.0238(10) 0.0232(10) -0.0020(8) -0.0072(8) 0.0003(8)
N2 0.0349(12) 0.0293(11) 0.0246(11) -0.0029(9) -0.0068(9) 0.0028(9)
N3 0.0345(11) 0.0233(11) 0.0366(12) -0.0129(9) -0.0101(9) -0.0007(8)
N4 0.0314(11) 0.0520(14) 0.0278(11) -0.0194(10) -0.0077(9) 0.0025(10)
C1 0.0188(10) 0.0194(10) 0.0198(10) -0.0059(8) -0.0050(8) -0.0018(8)
C2 0.0172(10) 0.0185(10) 0.0202(10) -0.0044(8) -0.0061(8) -0.0011(8)
C4 0.0164(10) 0.0232(11) 0.0206(10) -0.0079(9) -0.0046(8) -0.0001(8)
C9 0.0212(11) 0.0230(11) 0.0198(11) -0.0074(9) -0.0041(8) 0.0000(8)
C5 0.0189(10) 0.0190(10) 0.0199(10) -0.0050(8) -0.0062(8) 0.0005(8)
C6 0.0230(11) 0.0191(11) 0.0241(12) -0.0072(9) -0.0061(9) 0.0002(8)
C7 0.0199(11) 0.0264(12) 0.0258(12) -0.0099(9) -0.0073(9) -0.0007(9)
C3 0.0155(10) 0.0199(10) 0.0241(11) -0.0085(9) -0.0055(8) -0.0003(8)
C8 0.0189(11) 0.0299(12) 0.0270(12) -0.0120(10) -0.0072(9) 0.0014(9)

loop_
_atom_type_symbol
_atom_type_description
_atom_type_scat_dispersion_real
_atom_type_scat_dispersion_imag
_atom_type_scat_source
C C 0.0033 0.0016 'International Tables Vol C Tables 4.2.6.8 and 6.1.1.4'
H H 0 0 'International Tables Vol C Tables 4.2.6.8 and 6.1.1.4'
N N 0.0061 0.0033 'International Tables Vol C Tables 4.2.6.8 and 6.1.1.4'

loop_
_geom_angle_atom_site_label_1
_geom_angle_atom_site_label_2
_geom_angle_atom_site_label_3
_geom_angle
H0A N0 H0B 109.55(19)
H0A N0 H0C 109.69(19)
H0B N0 H0C 109.87(19)
H0A N0 H10 109.3(8)
H0B N0 H10 109.1(8)
H0C N0 H10 109.3(8)
C1 N1 H10 120.8(10)
C1 N1 H1 113.8(18)
H10 N1 H1 99(2)
C1 N1 H2 109.6(19)
H10 N1 H2 101(2)
H1 N1 H2 111(3)
C5 C1 C2 109.00(19)
C5 C1 N1 126.50(19)
C2 C1 N1 124.50(19)
C1 C2 C3 107.39(18)
C1 C2 C6 126.87(19)
C3 C2 C6 125.70(19)
C3 C4 C5 107.86(18)
C3 C4 C8 126.5(2)
C5 C4 C8 125.66(19)
N5 C9 C5 179.1(2)
C1 C5 C4 107.69(18)
C1 C5 C9 127.5(2)
C4 C5 C9 124.79(19)
N2 C6 C2 179.6(2)
N3 C7 C3 179.2(3)
C4 C3 C2 108.06(18)
C4 C3 C7 126.34(19)
C2 C3 C7 125.59(19)
N4 C8 C4 178.7(3)

loop_
_geom_bond_atom_site_label_1
_geom_bond_atom_site_label_2
_geom_bond_distance
N0 H0A 0.8906(18)
N0 H0B 0.8886(17)
N0 H0C 0.8870(19)
N0 H10 1.50(2)
N1 C1 1.445(3)
N1 H10 1.18(2)
N1 H1 0.98(3)
N1 H2 0.99(4)
N5 C9 1.149(3)
N2 C6 1.144(3)
N3 C7 1.145(3)
N4 C8 1.146(3)
C1 C5 1.392(3)
C1 C2 1.398(3)
C2 C3 1.416(3)
C2 C6 1.423(3)
C4 C3 1.398(3)
C4 C5 1.416(3)
C4 C8 1.422(3)
C9 C5 1.428(3)
C7 C3 1.424(3)
